data_1531934
loop_
_publ_author_name
'Neeraj, S.'
'Noy, M.L.'
'Rao, C.N.R.'
'Cheetham, A.K.'

_publ_section_title
;
 Sodalite networks formed by metal squarates
;
_journal_name_full 'Solid State Sciences'
_journal_page_first 1231
_journal_page_last 1236
_journal_volume 4
_journal_year 2002
_chemical_formula_sum 'C4 H4 Mn O6'
_chemical_name_systematic 'Mn (C4 O4) (H2 O)2'
_space_group_IT_number 148
_symmetry_space_group_name_Hall '-R 3'
_symmetry_space_group_name_H-M 'R -3 :H'
_cell_angle_alpha 90
_cell_angle_beta 90
_cell_angle_gamma 120
_cell_formula_units_Z 9
_cell_length_a 11.607
_cell_length_b 11.607
_cell_length_c 14.66
_cell_volume 1710.427
_citation_journal_id_ASTM SSSCFJ
_cod_data_source_file Neeraj_SSSCFJ_2002_898.cif
_cod_data_source_block C4H4Mn1O6
_cod_original_formula_sum 'C4 H4 Mn1 O6'
_cod_database_code 1531934

loop_
_symmetry_equiv_pos_as_xyz
x,y,z
-y,x-y,z
-x+y,-x,z
-x,-y,-z
y,-x+y,-z
x-y,x,-z
x+2/3,y+1/3,z+1/3
-y+2/3,x-y+1/3,z+1/3
-x+y+2/3,-x+1/3,z+1/3
-x+2/3,-y+1/3,-z+1/3
y+2/3,-x+y+1/3,-z+1/3
x-y+2/3,x+1/3,-z+1/3
x+1/3,y+2/3,z+2/3
-y+1/3,x-y+2/3,z+2/3
-x+y+1/3,-x+2/3,z+2/3
-x+1/3,-y+2/3,-z+2/3
y+1/3,-x+y+2/3,-z+2/3
x-y+1/3,x+2/3,-z+2/3

loop_
_atom_site_label
_atom_site_type_symbol
_atom_site_fract_x
_atom_site_fract_y
_atom_site_fract_z
_atom_site_occupancy
_atom_site_U_iso_or_equiv
O2 O-2 0.4833 0.1257 0.1137 1 0.0
O3 O-2 0.3497 0.2895 0.048 1 0.0
Mn1 Mn+2 0.3333 0.1667 0.1667 1 0.0
O1 O-2 0.1739 0.0084 0.0914 1 0.0
C1 C+1 0.4914 0.0565 0.0513 1 0.0
C2 C+1 0.4324 0.4052 0.0222 1 0.0
